data_7018079
loop_
_publ_author_name
'Tiong, Pei Jen'
'Nova, Ainara'
'Schwarz, Andrew D.'
'Selby, Jonathan D.'
'Clot, Eric'
'Mountford, Philip'

_publ_section_title
;
 Site selectivity and reversibility in the reactions of titanium
 hydrazides with Si-H, Si-X, C-X and H(+) reagents: Ti[double bond, length
 as m-dash]N(\a) 1,2-silane addition, N(\b) alkylation, N(\a) protonation
 and \s-bond metathesis.
;
_journal_issue 8
_journal_name_full 'Dalton transactions (Cambridge, England : 2003)'
_journal_page_first 2277
_journal_page_last 2288
_journal_paper_doi 10.1039/c2dt12359b
_journal_volume 41
_journal_year 2012
_chemical_formula_moiety 'C29 H34 Cl2 N2 Si1 Ti1'
_chemical_formula_sum 'C29 H34 Cl2 N2 Si Ti'
_chemical_formula_weight 557.49
_chemical_name_systematic
;
Cp*Ti{N(NPh2)SiH(Me)Ph}Cl2
;
_space_group_IT_number 2
_symmetry_cell_setting triclinic
_symmetry_space_group_name_Hall '-P 1'
_symmetry_space_group_name_H-M 'P -1'
_atom_sites_solution_hydrogens geom
_atom_sites_solution_primary direct
_atom_sites_solution_secondary difmap
_cell_angle_alpha 95.5060(10)
_cell_angle_beta 96.0935(9)
_cell_angle_gamma 98.8666(12)
_cell_formula_units_Z 2
_cell_length_a 8.4930(2)
_cell_length_b 11.6230(3)
_cell_length_c 14.6209(3)
_cell_measurement_reflns_used 5663
_cell_measurement_temperature 150
_cell_measurement_theta_max 27
_cell_measurement_theta_min 5
_cell_volume 1408.69(6)
_computing_cell_refinement 'DENZO/SCALEPACK (Otwinowski & Minor, 1997)'
_computing_data_collection 'COLLECT (Nonius, 2001).'
_computing_data_reduction 'DENZO/SCALEPACK (Otwinowski & Minor, 1997)'
_computing_molecular_graphics 'CAMERON (Watkin et al., 1996)'
_computing_publication_material 'CRYSTALS (Betteridge et al., 2003)'
_computing_structure_refinement 'CRYSTALS (Betteridge et al., 2003)'
_computing_structure_solution 'SIR92 (Altomare et al., 1994)'
_diffrn_ambient_temperature 150
_diffrn_measured_fraction_theta_full 0.988
_diffrn_measured_fraction_theta_max 0.979
_diffrn_measurement_device Area
_diffrn_measurement_device_type 'Nonius KappaCCD'
_diffrn_measurement_method \w
_diffrn_radiation_monochromator graphite
_diffrn_radiation_type 'Mo K\a'
_diffrn_radiation_wavelength 0.71073
_diffrn_reflns_av_R_equivalents 0.020
_diffrn_reflns_limit_h_max 11
_diffrn_reflns_limit_h_min -11
_diffrn_reflns_limit_k_max 15
_diffrn_reflns_limit_k_min -12
_diffrn_reflns_limit_l_max 18
_diffrn_reflns_limit_l_min -18
_diffrn_reflns_number 10551
_diffrn_reflns_theta_full 25.025
_diffrn_reflns_theta_max 27.500
_diffrn_reflns_theta_min 5.146
_diffrn_standards_number 0
_exptl_absorpt_coefficient_mu 0.557
_exptl_absorpt_correction_T_max 0.96
_exptl_absorpt_correction_T_min 0.95
_exptl_absorpt_correction_type multi-scan
_exptl_absorpt_process_details 'DENZO/SCALEPACK (Otwinowski & Minor, 1997)'
_exptl_crystal_colour orange
_exptl_crystal_density_diffrn 1.314
_exptl_crystal_density_method 'not measured'
_exptl_crystal_description block
_exptl_crystal_F_000 584
_exptl_crystal_size_max 0.100
_exptl_crystal_size_mid 0.100
_exptl_crystal_size_min 0.080
_refine_diff_density_max 1.31
_refine_diff_density_min -0.61
_refine_ls_extinction_method None
_refine_ls_goodness_of_fit_ref 1.1107
_refine_ls_hydrogen_treatment mixed
_refine_ls_matrix_type full
_refine_ls_number_parameters 320
_refine_ls_number_reflns 4490
_refine_ls_number_restraints 0
_refine_ls_R_factor_all 0.0775
_refine_ls_R_factor_gt 0.0571
_refine_ls_shift/su_max 0.0008873
_refine_ls_shift/su_mean 0.0000338
_refine_ls_structure_factor_coef F
_refine_ls_weighting_details
;
Method, part 1, Chebychev polynomial, (Watkin, 1994, Prince, 1982)
[weight] = 1.0/[A~0~*T~0~(x)+A~1~*T~1~(x) ... +A~n-1~]*T~n-1~(x)]
where A~i~ are the Chebychev coefficients listed below and x= Fcalc/Fmax
Method = Robust Weighting (Prince, 1982)
W = [weight] * [1-(deltaF/6*sigmaF)^2^]^2^
A~i~ are:
1.03 0.468 0.706 0.103 0.167
;
_refine_ls_weighting_scheme calc
_refine_ls_wR_factor_all 0.0756
_refine_ls_wR_factor_gt 0.0587
_refine_ls_wR_factor_ref 0.0562
_reflns_limit_h_max 10
_reflns_limit_h_min -11
_reflns_limit_k_max 15
_reflns_limit_k_min -15
_reflns_limit_l_max 18
_reflns_limit_l_min 0
_reflns_number_gt 4866
_reflns_number_total 6319
_reflns_threshold_expression I>2.0\s(I)
_oxford_diffrn_Wilson_B_factor 2.51
_oxford_diffrn_Wilson_scale 2.86
_oxford_refine_ls_r_factor_ref 0.0525
_oxford_refine_ls_scale 0.5790(10)
_oxford_reflns_number_all 6319
_oxford_reflns_threshold_expression_ref I>3.0\s(I)
_cod_data_source_file c2dt12359b.txt
_cod_data_source_block compound_15
_cod_depositor_comments
;
The following automatic conversions were performed:

'_symmetry_cell_setting' value 'Triclinic' changed to 'triclinic'
according to /home/saulius/struct/CIF-dictionaries/cif_core.dic
dictionary named 'cif_core.dic' version 2.4.1 from 2010-06-29.

Automatic conversion script
Id: cif_fix_values 1715 2011-07-08 13:25:40Z adriana 
;
_cod_original_sg_symbol_H-M 'P -1 '
_cod_original_formula_sum 'C29 H34 Cl2 N2 Si1 Ti1'
_cod_database_code 7018079

loop_
_symmetry_equiv_pos_as_xyz
x,y,z
-x,-y,-z

loop_
_atom_site_label
_atom_site_type_symbol
_atom_site_fract_x
_atom_site_fract_y
_atom_site_fract_z
_atom_site_U_iso_or_equiv
_atom_site_occupancy
_atom_site_adp_type
_atom_site_refinement_flags_posn
Ti1 Ti 0.96513(6) 0.29460(5) 0.75343(3) 0.0249 1.0000 Uani .
N1 N 0.7523(3) 0.2340(2) 0.69087(16) 0.0241 1.0000 Uani .
N2 N 0.8118(3) 0.3104(2) 0.62601(16) 0.0239 1.0000 Uani .
Cl1 Cl 1.04240(9) 0.11326(7) 0.76046(5) 0.0356 1.0000 Uani .
Cl2 Cl 1.17859(9) 0.37321(8) 0.67880(6) 0.0385 1.0000 Uani .
Si1 Si 0.61598(10) 0.10197(8) 0.65343(6) 0.0313 1.0000 Uani .
C1 C 0.8308(3) 0.2543(3) 0.53458(19) 0.0255 1.0000 Uani .
C2 C 0.7434(4) 0.2826(3) 0.4562(2) 0.0340 1.0000 Uani .
C3 C 0.7576(4) 0.2271(3) 0.3692(2) 0.0376 1.0000 Uani .
C4 C 0.8570(4) 0.1451(3) 0.3602(2) 0.0348 1.0000 Uani .
C5 C 0.9451(4) 0.1176(3) 0.4382(2) 0.0327 1.0000 Uani .
C6 C 0.9320(4) 0.1717(3) 0.5257(2) 0.0298 1.0000 Uani .
C7 C 0.7500(3) 0.4203(3) 0.62347(19) 0.0259 1.0000 Uani .
C8 C 0.5999(3) 0.4333(3) 0.6465(2) 0.0288 1.0000 Uani .
C9 C 0.5482(4) 0.5399(3) 0.6409(2) 0.0340 1.0000 Uani .
C10 C 0.6448(4) 0.6326(3) 0.6107(2) 0.0379 1.0000 Uani .
C11 C 0.7945(4) 0.6177(3) 0.5856(2) 0.0380 1.0000 Uani .
C12 C 0.8485(4) 0.5125(3) 0.5929(2) 0.0320 1.0000 Uani .
C13 C 0.4272(4) 0.1318(3) 0.5917(2) 0.0410 1.0000 Uani .
C14 C 0.5762(3) 0.0214(3) 0.7547(2) 0.0279 1.0000 Uani .
C15 C 0.6614(4) -0.0701(3) 0.7730(3) 0.0439 1.0000 Uani .
C16 C 0.6211(5) -0.1419(4) 0.8419(3) 0.0524 1.0000 Uani .
C17 C 0.4994(6) -0.1209(4) 0.8919(3) 0.0567 1.0000 Uani .
C18 C 0.4147(5) -0.0338(4) 0.8754(3) 0.0513 1.0000 Uani .
C19 C 0.4517(4) 0.0356(3) 0.8073(2) 0.0379 1.0000 Uani .
C20 C 0.9361(4) 0.4635(3) 0.8535(2) 0.0369 1.0000 Uani .
C21 C 0.8353(4) 0.3650(3) 0.8791(2) 0.0372 1.0000 Uani .
C22 C 0.9337(4) 0.2879(3) 0.9134(2) 0.0328 1.0000 Uani .
C23 C 1.0968(3) 0.3392(3) 0.9101(2) 0.0313 1.0000 Uani .
C24 C 1.0983(4) 0.4473(3) 0.8753(2) 0.0328 1.0000 Uani .
C25 C 0.8889(6) 0.5755(4) 0.8265(3) 0.0536 1.0000 Uani .
C26 C 0.6560(4) 0.3518(4) 0.8776(3) 0.0500 1.0000 Uani .
C27 C 0.8774(5) 0.1770(3) 0.9532(2) 0.0441 1.0000 Uani .
C28 C 1.2430(4) 0.2896(4) 0.9425(2) 0.0424 1.0000 Uani .
C29 C 1.2433(5) 0.5364(3) 0.8683(3) 0.0491 1.0000 Uani .
H1 H 0.695(5) 0.024(4) 0.594(3) 0.052(11) 1.0000 Uiso .
H21 H 0.6748 0.3395 0.4623 0.0412 1.0000 Uiso R
H31 H 0.6976 0.2461 0.3157 0.0459 1.0000 Uiso R
H41 H 0.8652 0.1073 0.3008 0.0421 1.0000 Uiso R
H51 H 1.0149 0.0616 0.4320 0.0400 1.0000 Uiso R
H61 H 0.9918 0.1525 0.5791 0.0360 1.0000 Uiso R
H81 H 0.5329 0.3693 0.6660 0.0349 1.0000 Uiso R
H91 H 0.4458 0.5498 0.6578 0.0409 1.0000 Uiso R
H101 H 0.6087 0.7056 0.6068 0.0454 1.0000 Uiso R
H111 H 0.8602 0.6803 0.5635 0.0456 1.0000 Uiso R
H121 H 0.9519 0.5027 0.5774 0.0388 1.0000 Uiso R
H131 H 0.4510 0.1730 0.5405 0.0507 1.0000 Uiso R
H132 H 0.3757 0.1779 0.6326 0.0507 1.0000 Uiso R
H133 H 0.3581 0.0598 0.5703 0.0507 1.0000 Uiso R
H151 H 0.7471 -0.0829 0.7386 0.0542 1.0000 Uiso R
H161 H 0.6774 -0.2046 0.8534 0.0632 1.0000 Uiso R
H171 H 0.4741 -0.1682 0.9395 0.0664 1.0000 Uiso R
H181 H 0.3299 -0.0209 0.9105 0.0632 1.0000 Uiso R
H191 H 0.3905 0.0956 0.7955 0.0465 1.0000 Uiso R
H261 H 0.6172 0.2784 0.8975 0.0623 1.0000 Uiso R
H262 H 0.6301 0.4133 0.9180 0.0623 1.0000 Uiso R
H263 H 0.6075 0.3549 0.8164 0.0623 1.0000 Uiso R
H271 H 0.9673 0.1413 0.9715 0.0546 1.0000 Uiso R
H272 H 0.8240 0.1942 1.0055 0.0546 1.0000 Uiso R
H273 H 0.8055 0.1251 0.9077 0.0546 1.0000 Uiso R
H281 H 1.2986 0.3336 0.9978 0.0531 1.0000 Uiso R
H282 H 1.2144 0.2100 0.9530 0.0531 1.0000 Uiso R
H283 H 1.3126 0.2930 0.8958 0.0531 1.0000 Uiso R
H291 H 1.3377 0.5056 0.8863 0.0609 1.0000 Uiso R
H292 H 1.2412 0.6058 0.9079 0.0609 1.0000 Uiso R
H293 H 1.2429 0.5542 0.8062 0.0609 1.0000 Uiso R
H251 H 0.9296 0.5941 0.7707 0.0638 1.0000 Uiso R
H252 H 0.7753 0.5693 0.8186 0.0638 1.0000 Uiso R
H253 H 0.9324 0.6370 0.8742 0.0638 1.0000 Uiso R

loop_
_atom_site_aniso_label
_atom_site_aniso_U_11
_atom_site_aniso_U_22
_atom_site_aniso_U_33
_atom_site_aniso_U_23
_atom_site_aniso_U_13
_atom_site_aniso_U_12
Ti1 0.0182(2) 0.0335(3) 0.0222(3) -0.0009(2) 0.00254(18) 0.0041(2)
N1 0.0218(11) 0.0289(12) 0.0220(11) 0.0079(9) 0.0046(9) 0.0015(9)
N2 0.0232(11) 0.0256(12) 0.0218(11) 0.0029(9) 0.0047(9) -0.0006(9)
Cl1 0.0334(4) 0.0431(5) 0.0327(4) 0.0013(3) 0.0016(3) 0.0174(3)
Cl2 0.0231(3) 0.0504(5) 0.0375(4) -0.0059(3) 0.0107(3) -0.0056(3)
Si1 0.0328(4) 0.0303(4) 0.0289(4) 0.0015(3) 0.0046(3) -0.0001(3)
C1 0.0263(13) 0.0261(14) 0.0217(13) 0.0016(11) 0.0033(11) -0.0026(11)
C2 0.0312(15) 0.0432(18) 0.0273(15) 0.0031(13) 0.0011(12) 0.0077(13)
C3 0.0419(18) 0.0451(19) 0.0242(15) 0.0035(13) -0.0017(13) 0.0062(15)
C4 0.0436(18) 0.0315(16) 0.0252(15) -0.0015(12) 0.0053(13) -0.0043(13)
C5 0.0436(17) 0.0231(14) 0.0297(15) 0.0010(12) 0.0061(13) 0.0004(13)
C6 0.0363(16) 0.0254(15) 0.0261(14) 0.0031(12) 0.0027(12) 0.0010(12)
C7 0.0259(13) 0.0262(14) 0.0240(13) 0.0033(11) 0.0021(11) -0.0004(11)
C8 0.0272(14) 0.0290(15) 0.0292(15) 0.0066(12) 0.0025(11) 0.0002(12)
C9 0.0268(15) 0.0353(17) 0.0409(17) 0.0084(14) 0.0045(13) 0.0055(12)
C10 0.0401(17) 0.0299(16) 0.0415(18) 0.0078(14) -0.0008(14) 0.0009(13)
C11 0.0396(17) 0.0299(17) 0.0420(18) 0.0085(14) 0.0059(14) -0.0055(13)
C12 0.0298(15) 0.0320(16) 0.0321(16) 0.0031(13) 0.0079(12) -0.0040(12)
C13 0.0375(17) 0.0373(18) 0.0404(18) 0.0068(14) -0.0094(14) -0.0094(14)
C14 0.0278(14) 0.0284(15) 0.0257(14) 0.0021(11) 0.0013(11) 0.0012(11)
C15 0.0411(19) 0.0410(19) 0.049(2) 0.0027(16) 0.0042(16) 0.0094(15)
C16 0.061(2) 0.049(2) 0.051(2) 0.0209(18) 0.0003(19) 0.0159(19)
C17 0.070(3) 0.052(2) 0.048(2) 0.0182(19) 0.010(2) -0.001(2)
C18 0.047(2) 0.063(3) 0.044(2) 0.0120(19) 0.0142(17) -0.0004(19)
C19 0.0314(16) 0.0435(19) 0.0371(17) 0.0018(15) 0.0087(13) -0.0004(14)
C20 0.0400(17) 0.0464(19) 0.0240(14) -0.0074(13) -0.0019(13) 0.0178(15)
C21 0.0269(15) 0.061(2) 0.0244(15) -0.0048(14) 0.0047(12) 0.0140(15)
C22 0.0270(14) 0.0478(19) 0.0227(14) -0.0007(13) 0.0057(11) 0.0047(13)
C23 0.0252(14) 0.0469(19) 0.0212(13) -0.0019(13) 0.0021(11) 0.0083(13)
C24 0.0316(15) 0.0408(18) 0.0234(14) -0.0052(13) 0.0014(12) 0.0048(13)
C25 0.074(3) 0.048(2) 0.039(2) -0.0101(16) -0.0085(19) 0.027(2)
C26 0.0273(16) 0.087(3) 0.0356(18) -0.0069(19) 0.0067(14) 0.0162(18)
C27 0.046(2) 0.054(2) 0.0308(17) 0.0023(15) 0.0112(15) 0.0008(17)
C28 0.0313(16) 0.064(2) 0.0326(17) 0.0017(16) -0.0037(13) 0.0166(16)
C29 0.053(2) 0.047(2) 0.0373(19) -0.0076(16) -0.0022(16) -0.0100(17)

loop_
_atom_type_symbol
_atom_type_scat_dispersion_real
_atom_type_scat_dispersion_imag
_atom_type_scat_Cromer_Mann_a1
_atom_type_scat_Cromer_Mann_b1
_atom_type_scat_Cromer_Mann_a2
_atom_type_scat_Cromer_Mann_b2
_atom_type_scat_Cromer_Mann_a3
_atom_type_scat_Cromer_Mann_b3
_atom_type_scat_Cromer_Mann_a4
_atom_type_scat_Cromer_Mann_b4
_atom_type_scat_Cromer_Mann_c
_atom_type_scat_source
C 0.0033 0.0016 2.3100 20.8439 1.0200 10.2075 1.5886 0.5687 0.8650 51.6512 0.2156 'International Tables Vol C 4.2.6.8 and 6.1.1.4'
H 0.0000 0.0000 0.4930 10.5109 0.3229 26.1257 0.1402 3.1424 0.0408 57.7998 0.0030 'International Tables Vol C 4.2.6.8 and 6.1.1.4'
N 0.0061 0.0033 12.2126 0.0057 3.1322 9.8933 2.0125 28.9975 1.1663 0.5826 -11.5290 'International Tables Vol C 4.2.6.8 and 6.1.1.4'
Cl 0.1484 0.1585 11.4604 0.0104 7.1964 1.1662 6.2556 18.5194 1.6455 47.7784 -9.5574 'International Tables Vol C 4.2.6.8 and 6.1.1.4'
Si 0.0817 0.0704 6.2915 2.4386 3.0353 32.3337 1.9891 0.6785 1.5410 81.6937 1.1407 'International Tables Vol C 4.2.6.8 and 6.1.1.4'
Ti 0.2776 0.4457 9.7595 7.8508 7.3558 0.5000 1.6991 35.6338 1.9021 116.1050 1.2807 'International Tables Vol C 4.2.6.8 and 6.1.1.4'

loop_
_geom_angle_atom_site_label_1
_geom_angle_atom_site_label_2
_geom_angle_atom_site_label_3
_geom_angle
_geom_angle_publ_flag
N1 Ti1 N2 40.13(9) yes
N1 Ti1 Cl1 95.22(8) yes
N2 Ti1 Cl1 114.56(7) yes
N1 Ti1 Cl2 123.76(7) yes
N2 Ti1 Cl2 85.94(6) yes
Cl1 Ti1 Cl2 95.60(4) yes
N1 Ti1 C20 105.40(11) yes
N2 Ti1 C20 102.79(10) yes
Cl1 Ti1 C20 140.24(9) yes
Cl2 Ti1 C20 100.29(9) yes
N1 Ti1 C21 86.46(10) yes
N2 Ti1 C21 106.56(10) yes
Cl1 Ti1 C21 116.46(10) yes
Cl2 Ti1 C21 134.48(10) yes
C20 Ti1 C21 34.72(13) yes
N1 Ti1 C22 103.51(10) yes
N2 Ti1 C22 136.65(10) yes
Cl1 Ti1 C22 85.18(9) yes
Cl2 Ti1 C22 132.31(8) yes
C20 Ti1 C22 57.36(12) yes
N1 Ti1 C23 138.10(10) yes
N2 Ti1 C23 159.64(10) yes
Cl1 Ti1 C23 85.13(8) yes
Cl2 Ti1 C23 97.75(8) yes
C20 Ti1 C23 56.86(11) yes
N1 Ti1 C24 139.42(11) yes
N2 Ti1 C24 129.19(10) yes
Cl1 Ti1 C24 115.45(8) yes
Cl2 Ti1 C24 80.96(8) yes
C20 Ti1 C24 34.30(11) yes
C21 Ti1 C22 34.30(12) yes
C21 Ti1 C23 57.06(10) yes
C22 Ti1 C23 34.64(10) yes
C21 Ti1 C24 56.92(11) yes
C22 Ti1 C24 56.72(11) yes
C23 Ti1 C24 33.52(11) yes
Ti1 N1 N2 79.89(14) yes
Ti1 N1 Si1 142.81(15) yes
N2 N1 Si1 121.41(17) yes
N1 N2 Ti1 59.99(12) yes
N1 N2 C1 116.5(2) yes
Ti1 N2 C1 123.52(18) yes
N1 N2 C7 116.8(2) yes
Ti1 N2 C7 115.52(17) yes
C1 N2 C7 113.9(2) yes
N1 Si1 C13 111.07(14) yes
N1 Si1 C14 109.51(12) yes
C13 Si1 C14 111.16(15) yes
N1 Si1 H1 108.7(16) no
C13 Si1 H1 111.5(16) no
C14 Si1 H1 104.6(16) no
N2 C1 C2 119.3(3) yes
N2 C1 C6 120.8(2) yes
C2 C1 C6 119.9(3) yes
C1 C2 C3 119.5(3) yes
C1 C2 H21 119.9 no
C3 C2 H21 120.5 no
C2 C3 C4 120.6(3) yes
C2 C3 H31 119.6 no
C4 C3 H31 119.8 no
C3 C4 C5 119.8(3) yes
C3 C4 H41 120.1 no
C5 C4 H41 120.1 no
C4 C5 C6 120.4(3) yes
C4 C5 H51 119.9 no
C6 C5 H51 119.8 no
C5 C6 C1 119.7(3) yes
C5 C6 H61 120.4 no
C1 C6 H61 119.9 no
N2 C7 C8 122.7(3) yes
N2 C7 C12 116.5(3) yes
C8 C7 C12 120.7(3) yes
C7 C8 C9 119.5(3) yes
C7 C8 H81 120.0 no
C9 C8 H81 120.5 no
C8 C9 C10 120.5(3) yes
C8 C9 H91 119.8 no
C10 C9 H91 119.7 no
C9 C10 C11 119.5(3) yes
C9 C10 H101 120.2 no
C11 C10 H101 120.3 no
C10 C11 C12 120.4(3) yes
C10 C11 H111 119.9 no
C12 C11 H111 119.7 no
C7 C12 C11 119.4(3) yes
C7 C12 H121 120.0 no
C11 C12 H121 120.6 no
Si1 C13 H131 109.4 no
Si1 C13 H132 109.6 no
H131 C13 H132 109.5 no
Si1 C13 H133 109.4 no
H131 C13 H133 109.5 no
H132 C13 H133 109.5 no
Si1 C14 C15 119.0(3) yes
Si1 C14 C19 123.7(2) yes
C15 C14 C19 116.7(3) yes
C14 C15 C16 120.5(4) yes
C14 C15 H151 119.4 no
C16 C15 H151 120.1 no
C15 C16 C17 119.3(4) yes
C15 C16 H161 120.4 no
C17 C16 H161 120.4 no
C16 C17 C18 121.5(4) yes
C16 C17 H171 119.2 no
C18 C17 H171 119.3 no
C17 C18 C19 119.6(4) yes
C17 C18 H181 120.3 no
C19 C18 H181 120.1 no
C14 C19 C18 122.4(4) yes
C14 C19 H191 118.5 no
C18 C19 H191 119.1 no
Ti1 C20 C21 72.27(18) yes
Ti1 C20 C24 74.61(18) yes
C21 C20 C24 107.5(3) yes
Ti1 C20 C25 127.8(2) yes
C21 C20 C25 127.7(3) yes
C24 C20 C25 123.8(3) yes
Ti1 C21 C20 73.01(18) yes
Ti1 C21 C22 73.04(17) yes
C20 C21 C22 108.2(3) yes
Ti1 C21 C26 123.9(2) yes
C20 C21 C26 125.5(3) yes
C22 C21 C26 126.1(3) yes
Ti1 C22 C21 72.66(18) yes
Ti1 C22 C23 73.56(17) yes
C21 C22 C23 107.7(3) yes
Ti1 C22 C27 123.2(2) yes
C21 C22 C27 125.8(3) yes
C23 C22 C27 126.3(3) yes
Ti1 C23 C22 71.80(16) yes
Ti1 C23 C24 74.33(17) yes
C22 C23 C24 108.4(3) yes
Ti1 C23 C28 122.1(2) yes
C22 C23 C28 126.3(3) yes
C24 C23 C28 125.2(3) yes
Ti1 C24 C20 71.09(17) yes
Ti1 C24 C23 72.16(17) yes
C20 C24 C23 108.2(3) yes
Ti1 C24 C29 126.0(2) yes
C20 C24 C29 124.9(3) yes
C23 C24 C29 126.8(3) yes
C20 C25 H251 110.5 no
C20 C25 H252 110.4 no
H251 C25 H252 109.5 no
C20 C25 H253 109.0 no
H251 C25 H253 108.7 no
H252 C25 H253 108.7 no
C21 C26 H261 109.1 no
C21 C26 H262 109.6 no
H261 C26 H262 109.5 no
C21 C26 H263 109.7 no
H261 C26 H263 109.5 no
H262 C26 H263 109.5 no
C22 C27 H271 109.3 no
C22 C27 H272 109.7 no
H271 C27 H272 109.5 no
C22 C27 H273 109.4 no
H271 C27 H273 109.5 no
H272 C27 H273 109.5 no
C23 C28 H281 111.0 no
C23 C28 H282 110.7 no
H281 C28 H282 109.5 no
C23 C28 H283 108.5 no
H281 C28 H283 108.6 no
H282 C28 H283 108.6 no
C24 C29 H291 109.4 no
C24 C29 H292 109.6 no
H291 C29 H292 109.5 no
C24 C29 H293 109.4 no
H291 C29 H293 109.5 no
H292 C29 H293 109.5 no

loop_
_geom_bond_atom_site_label_1
_geom_bond_atom_site_label_2
_geom_bond_distance
_geom_bond_publ_flag
Ti1 N1 1.932(2) yes
Ti1 N2 2.197(2) yes
Ti1 Cl1 2.3103(10) yes
Ti1 Cl2 2.3265(9) yes
Ti1 C20 2.393(3) yes
Ti1 C21 2.384(3) yes
Ti1 C22 2.389(3) yes
Ti1 C23 2.412(3) yes
Ti1 C24 2.439(3) yes
N1 N2 1.438(3) yes
N1 Si1 1.775(2) yes
N2 C1 1.466(4) yes
N2 C7 1.456(4) yes
Si1 C13 1.852(3) yes
Si1 C14 1.859(3) yes
Si1 H1 1.48(4) no
C1 C2 1.393(4) yes
C1 C6 1.390(4) yes
C2 C3 1.396(5) yes
C2 H21 0.950 no
C3 C4 1.372(5) yes
C3 H31 0.950 no
C4 C5 1.388(5) yes
C4 H41 0.950 no
C5 C6 1.393(4) yes
C5 H51 0.950 no
C6 H61 0.950 no
C7 C8 1.379(4) yes
C7 C12 1.395(4) yes
C8 C9 1.385(5) yes
C8 H81 0.950 no
C9 C10 1.387(5) yes
C9 H91 0.950 no
C10 C11 1.391(5) yes
C10 H101 0.950 no
C11 C12 1.380(5) yes
C11 H111 0.950 no
C12 H121 0.950 no
C13 H131 0.950 no
C13 H132 0.950 no
C13 H133 0.950 no
C14 C15 1.406(5) yes
C14 C19 1.393(4) yes
C15 C16 1.405(6) yes
C15 H151 0.950 no
C16 C17 1.366(6) yes
C16 H161 0.950 no
C17 C18 1.355(6) yes
C17 H171 0.950 no
C18 C19 1.371(5) yes
C18 H181 0.950 no
C19 H191 0.950 no
C20 C21 1.425(5) yes
C20 C24 1.426(4) yes
C20 C25 1.495(5) yes
C21 C22 1.407(5) yes
C21 C26 1.505(4) yes
C22 C23 1.429(4) yes
C22 C27 1.498(5) yes
C23 C24 1.399(5) yes
C23 C28 1.499(4) yes
C24 C29 1.501(5) yes
C25 H251 0.950 no
C25 H252 0.950 no
C25 H253 0.950 no
C26 H261 0.950 no
C26 H262 0.950 no
C26 H263 0.950 no
C27 H271 0.950 no
C27 H272 0.950 no
C27 H273 0.950 no
C28 H281 0.950 no
C28 H282 0.950 no
C28 H283 0.950 no
C29 H291 0.950 no
C29 H292 0.950 no
C29 H293 0.950 no
